data_7115689
loop_
_publ_author_name
'Yeong-Eun Kim'
'Jin Kim'
'Yunho Lee'

_publ_section_title
;
 Formation of a nickel carbon dioxide adduct and its transformation
 mediated by a Lewis acid
;
_journal_name_full Chem.Commun.
_journal_page_first 11458
_journal_paper_doi 10.1039/C4cc04800H
_journal_volume 50
_journal_year 2014
_chemical_formula_moiety 'C50 H78 N2 Ni2 P6'
_chemical_formula_sum 'C50 H78 N2 Ni2 P6'
_chemical_formula_weight 1010.38
_chemical_name_common {(PPMeP)Ni}2(N2)
_chemical_name_systematic
; 
 ? 
;
_space_group_IT_number 73
_symmetry_cell_setting orthorhombic
_symmetry_space_group_name_Hall '-I 2b 2c'
_symmetry_space_group_name_H-M 'I b c a'
_atom_sites_solution_hydrogens geom
_atom_sites_solution_primary direct
_atom_sites_solution_secondary difmap
_audit_creation_method SHELXL-97
_cell_angle_alpha 90.00
_cell_angle_beta 90.00
_cell_angle_gamma 90.00
_cell_formula_units_Z 8
_cell_length_a 18.5080(10)
_cell_length_b 19.9088(10)
_cell_length_c 28.5632(15)
_cell_measurement_reflns_used 60672
_cell_measurement_temperature 120(2)
_cell_measurement_theta_max 29.36
_cell_measurement_theta_min 1.43
_cell_volume 10524.7(10)
_computing_cell_refinement 'Bruker SMART'
_computing_data_collection 'Bruker SMART'
_computing_data_reduction 'Bruker SAINT'
_computing_molecular_graphics 'Bruker SHELXTL'
_computing_publication_material 'Bruker SHELXTL'
_computing_structure_refinement 'SHELXL-97 (Sheldrick, 1997)'
_computing_structure_solution 'SHELXS-97 (Sheldrick, 1990)'
_diffrn_ambient_temperature 120(2)
_diffrn_measured_fraction_theta_full 0.989
_diffrn_measured_fraction_theta_max 0.989
_diffrn_measurement_device_type 'CCD area detector'
_diffrn_measurement_method 'phi and omega scans'
_diffrn_radiation_monochromator graphite
_diffrn_radiation_source 'fine-focus sealed tube'
_diffrn_radiation_type MoK\a
_diffrn_radiation_wavelength 0.71073
_diffrn_reflns_av_R_equivalents 0.0511
_diffrn_reflns_av_sigmaI/netI 0.0374
_diffrn_reflns_limit_h_max 25
_diffrn_reflns_limit_h_min -24
_diffrn_reflns_limit_k_max 27
_diffrn_reflns_limit_k_min -26
_diffrn_reflns_limit_l_max 39
_diffrn_reflns_limit_l_min -39
_diffrn_reflns_number 60672
_diffrn_reflns_theta_full 29.36
_diffrn_reflns_theta_max 29.36
_diffrn_reflns_theta_min 1.43
_exptl_absorpt_coefficient_mu 0.932
_exptl_absorpt_correction_T_max 0.9126
_exptl_absorpt_correction_T_min 0.8652
_exptl_absorpt_correction_type multi-scan
_exptl_absorpt_process_details SADABS
_exptl_crystal_colour brown
_exptl_crystal_density_diffrn 1.275
_exptl_crystal_density_meas ?
_exptl_crystal_density_method 'not measured'
_exptl_crystal_description block
_exptl_crystal_F_000 4304
_exptl_crystal_size_max 0.16
_exptl_crystal_size_mid 0.15
_exptl_crystal_size_min 0.10
_refine_diff_density_max 0.369
_refine_diff_density_min -0.373
_refine_diff_density_rms 0.081
_refine_ls_extinction_method none
_refine_ls_goodness_of_fit_ref 1.057
_refine_ls_hydrogen_treatment constr
_refine_ls_matrix_type full
_refine_ls_number_parameters 271
_refine_ls_number_reflns 7168
_refine_ls_number_restraints 0
_refine_ls_restrained_S_all 1.057
_refine_ls_R_factor_all 0.0526
_refine_ls_R_factor_gt 0.0337
_refine_ls_shift/su_max 0.000
_refine_ls_shift/su_mean 0.000
_refine_ls_structure_factor_coef Fsqd
_refine_ls_weighting_details 'calc w=1/[\s^2^(Fo^2^)+(0.0409P)^2^+9.6976P] where P=(Fo^2^+2Fc^2^)/3'
_refine_ls_weighting_scheme calc
_refine_ls_wR_factor_gt 0.0777
_refine_ls_wR_factor_ref 0.0917
_reflns_number_gt 5516
_reflns_number_total 7168
_reflns_threshold_expression >2sigma(I)
_cod_data_source_file c4cc04800h2.cif
_cod_data_source_block 0134a-1
_cod_depositor_comments
;
The following automatic conversions were performed:

'_exptl_crystal_density_meas' value 'not measured' was changed to '?'
- the value is perceived as not measured.

Automatic conversion script
Id: cif_fix_values 3008 2015-01-20 13:52:24Z robertas 
;
_cod_original_sg_symbol_H-M Ibca
_cod_database_code 7115689

loop_
_symmetry_equiv_pos_as_xyz
'x, y, z'
'-x+1/2, -y, z+1/2'
'-x, y+1/2, -z+1/2'
'x+1/2, -y+1/2, -z'
'x+1/2, y+1/2, z+1/2'
'-x+1, -y+1/2, z+1'
'-x+1/2, y+1, -z+1'
'x+1, -y+1, -z+1/2'
'-x, -y, -z'
'x-1/2, y, -z-1/2'
'x, -y-1/2, z-1/2'
'-x-1/2, y-1/2, z'
'-x+1/2, -y+1/2, -z+1/2'
'x, y+1/2, -z'
'x+1/2, -y, z'
'-x, y, z+1/2'

loop_
_atom_site_label
_atom_site_type_symbol
_atom_site_fract_x
_atom_site_fract_y
_atom_site_fract_z
_atom_site_U_iso_or_equiv
_atom_site_adp_type
_atom_site_occupancy
_atom_site_symmetry_multiplicity
_atom_site_calc_flag
_atom_site_refinement_flags
Ni1 Ni 0.261049(13) 0.116267(11) 0.083434(8) 0.01564(7) Uani 1 1 d .
P1 P 0.20741(3) 0.04938(2) 0.129380(16) 0.01752(11) Uani 1 1 d .
P2 P 0.36351(3) 0.06870(2) 0.098473(17) 0.01822(11) Uani 1 1 d .
P3 P 0.20566(3) 0.20127(2) 0.113277(17) 0.01930(11) Uani 1 1 d .
N1 N 0.25204(9) 0.11552(7) 0.01963(5) 0.0177(3) Uani 1 1 d .
C1 C 0.13944(12) -0.01577(10) 0.11726(8) 0.0312(5) Uani 1 1 d .
H1A H 0.1255 -0.0377 0.1466 0.047 Uiso 1 1 calc R
H1B H 0.1598 -0.0492 0.0958 0.047 Uiso 1 1 calc R
H1C H 0.0968 0.0049 0.1029 0.047 Uiso 1 1 calc R
C2 C 0.27605(10) 0.00129(9) 0.16240(6) 0.0198(4) Uani 1 1 d .
C3 C 0.34839(11) 0.01192(9) 0.14893(6) 0.0206(4) Uani 1 1 d .
C4 C 0.40294(11) -0.02319(10) 0.17248(7) 0.0264(4) Uani 1 1 d .
H4A H 0.4520 -0.0160 0.1641 0.032 Uiso 1 1 calc R
C5 C 0.38633(12) -0.06839(10) 0.20799(7) 0.0293(5) Uani 1 1 d .
H5A H 0.4240 -0.0917 0.2237 0.035 Uiso 1 1 calc R
C6 C 0.31529(12) -0.07944(10) 0.22056(7) 0.0284(5) Uani 1 1 d .
H6A H 0.3040 -0.1105 0.2447 0.034 Uiso 1 1 calc R
C7 C 0.26062(12) -0.04499(9) 0.19772(7) 0.0245(4) Uani 1 1 d .
H7A H 0.2118 -0.0530 0.2063 0.029 Uiso 1 1 calc R
C8 C 0.15769(11) 0.10001(10) 0.17306(7) 0.0219(4) Uani 1 1 d .
C9 C 0.15648(11) 0.16966(10) 0.16517(7) 0.0235(4) Uani 1 1 d .
C10 C 0.11552(12) 0.21033(11) 0.19512(7) 0.0323(5) Uani 1 1 d .
H10A H 0.1137 0.2574 0.1898 0.039 Uiso 1 1 calc R
C11 C 0.07762(12) 0.18308(12) 0.23235(8) 0.0380(6) Uani 1 1 d .
H11A H 0.0511 0.2115 0.2528 0.046 Uiso 1 1 calc R
C12 C 0.07856(12) 0.11428(12) 0.23967(8) 0.0357(5) Uani 1 1 d .
H12A H 0.0524 0.0954 0.2651 0.043 Uiso 1 1 calc R
C13 C 0.11748(11) 0.07314(11) 0.21000(7) 0.0298(5) Uani 1 1 d .
H13A H 0.1169 0.0259 0.2148 0.036 Uiso 1 1 calc R
C14 C 0.32450(13) -0.04229(10) 0.04381(8) 0.0324(5) Uani 1 1 d .
H14A H 0.3368 -0.0738 0.0187 0.049 Uiso 1 1 calc R
H14B H 0.2805 -0.0177 0.0354 0.049 Uiso 1 1 calc R
H14C H 0.3163 -0.0672 0.0729 0.049 Uiso 1 1 calc R
C15 C 0.38675(11) 0.00739(10) 0.05075(7) 0.0241(4) Uani 1 1 d .
H15A H 0.3903 0.0340 0.0212 0.029 Uiso 1 1 calc R
C16 C 0.45783(13) -0.03121(12) 0.05545(8) 0.0384(6) Uani 1 1 d .
H16A H 0.4638 -0.0612 0.0285 0.058 Uiso 1 1 calc R
H16B H 0.4571 -0.0578 0.0843 0.058 Uiso 1 1 calc R
H16C H 0.4982 0.0006 0.0566 0.058 Uiso 1 1 calc R
C17 C 0.47771(13) 0.14804(12) 0.06871(8) 0.0374(5) Uani 1 1 d .
H17A H 0.5248 0.1684 0.0752 0.056 Uiso 1 1 calc R
H17B H 0.4423 0.1834 0.0622 0.056 Uiso 1 1 calc R
H17C H 0.4817 0.1184 0.0415 0.056 Uiso 1 1 calc R
C18 C 0.45294(11) 0.10698(10) 0.11154(7) 0.0263(4) Uani 1 1 d .
H18A H 0.4887 0.0702 0.1173 0.032 Uiso 1 1 calc R
C19 C 0.44916(12) 0.15155(11) 0.15505(8) 0.0346(5) Uani 1 1 d .
H19A H 0.4968 0.1712 0.1611 0.052 Uiso 1 1 calc R
H19B H 0.4344 0.1245 0.1821 0.052 Uiso 1 1 calc R
H19C H 0.4139 0.1875 0.1499 0.052 Uiso 1 1 calc R
C20 C 0.28315(14) 0.26857(12) 0.18383(8) 0.0391(6) Uani 1 1 d .
H20A H 0.3062 0.3102 0.1944 0.059 Uiso 1 1 calc R
H20B H 0.3195 0.2329 0.1818 0.059 Uiso 1 1 calc R
H20C H 0.2454 0.2555 0.2061 0.059 Uiso 1 1 calc R
C21 C 0.24944(12) 0.27974(10) 0.13557(7) 0.0290(5) Uani 1 1 d .
H21A H 0.2122 0.3160 0.1379 0.035 Uiso 1 1 calc R
C22 C 0.30769(14) 0.30124(11) 0.10073(9) 0.0402(6) Uani 1 1 d .
H22A H 0.3312 0.3423 0.1120 0.060 Uiso 1 1 calc R
H22B H 0.2855 0.3098 0.0702 0.060 Uiso 1 1 calc R
H22C H 0.3437 0.2654 0.0977 0.060 Uiso 1 1 calc R
C23 C 0.14901(13) 0.26673(10) 0.03349(7) 0.0338(5) Uani 1 1 d .
H23A H 0.1061 0.2832 0.0169 0.051 Uiso 1 1 calc R
H23B H 0.1740 0.2335 0.0140 0.051 Uiso 1 1 calc R
H23C H 0.1816 0.3044 0.0399 0.051 Uiso 1 1 calc R
C24 C 0.12612(11) 0.23414(10) 0.07965(7) 0.0262(4) Uani 1 1 d .
H24A H 0.1013 0.2689 0.0992 0.031 Uiso 1 1 calc R
C25 C 0.07267(12) 0.17732(11) 0.06999(8) 0.0345(5) Uani 1 1 d .
H25A H 0.0313 0.1949 0.0525 0.052 Uiso 1 1 calc R
H25B H 0.0559 0.1584 0.0997 0.052 Uiso 1 1 calc R
H25C H 0.0965 0.1422 0.0516 0.052 Uiso 1 1 calc R

loop_
_atom_site_aniso_label
_atom_site_aniso_U_11
_atom_site_aniso_U_22
_atom_site_aniso_U_33
_atom_site_aniso_U_23
_atom_site_aniso_U_13
_atom_site_aniso_U_12
Ni1 0.01838(13) 0.01405(11) 0.01449(12) -0.00051(8) -0.00253(9) 0.00116(9)
P1 0.0177(2) 0.0161(2) 0.0188(2) 0.00159(17) -0.00210(19) 0.00034(18)
P2 0.0175(2) 0.0206(2) 0.0166(2) -0.00003(18) -0.00209(18) 0.00175(18)
P3 0.0236(3) 0.0146(2) 0.0197(2) -0.00216(17) -0.0028(2) 0.00237(19)
N1 0.0197(8) 0.0136(7) 0.0199(7) -0.0001(5) -0.0023(6) 0.0009(6)
C1 0.0290(12) 0.0257(10) 0.0388(12) 0.0037(9) -0.0089(10) -0.0073(9)
C2 0.0247(10) 0.0164(8) 0.0182(9) -0.0007(7) -0.0025(7) 0.0042(7)
C3 0.0248(10) 0.0192(9) 0.0179(9) -0.0015(7) -0.0047(8) 0.0039(7)
C4 0.0242(11) 0.0314(10) 0.0238(10) 0.0010(8) -0.0042(8) 0.0065(9)
C5 0.0363(13) 0.0286(10) 0.0231(10) 0.0041(8) -0.0090(9) 0.0104(9)
C6 0.0412(13) 0.0222(10) 0.0217(10) 0.0054(8) -0.0031(9) 0.0065(9)
C7 0.0290(11) 0.0223(9) 0.0221(9) 0.0014(8) 0.0004(8) 0.0020(8)
C8 0.0188(10) 0.0275(10) 0.0195(9) 0.0019(7) -0.0002(8) 0.0040(8)
C9 0.0222(10) 0.0264(10) 0.0218(10) -0.0011(8) -0.0013(8) 0.0056(8)
C10 0.0350(13) 0.0327(11) 0.0292(11) -0.0031(9) 0.0008(9) 0.0133(10)
C11 0.0312(13) 0.0551(15) 0.0278(11) -0.0029(10) 0.0052(10) 0.0196(11)
C12 0.0243(11) 0.0560(14) 0.0269(11) 0.0094(10) 0.0064(9) 0.0111(10)
C13 0.0246(11) 0.0384(11) 0.0265(10) 0.0093(9) 0.0029(9) 0.0075(9)
C14 0.0403(13) 0.0245(10) 0.0326(11) -0.0100(9) -0.0048(10) 0.0036(9)
C15 0.0235(10) 0.0289(10) 0.0198(9) -0.0025(8) 0.0000(8) 0.0068(8)
C16 0.0366(14) 0.0476(13) 0.0311(12) -0.0067(10) 0.0001(10) 0.0200(11)
C17 0.0297(13) 0.0433(13) 0.0391(13) 0.0039(10) 0.0007(10) -0.0095(10)
C18 0.0196(10) 0.0308(10) 0.0285(10) 0.0016(8) -0.0056(8) 0.0007(8)
C19 0.0326(13) 0.0374(12) 0.0337(12) -0.0035(10) -0.0121(10) -0.0041(10)
C20 0.0424(14) 0.0386(13) 0.0363(13) -0.0128(10) -0.0122(11) 0.0006(11)
C21 0.0352(12) 0.0188(9) 0.0329(11) -0.0088(8) -0.0068(9) 0.0029(8)
C22 0.0455(15) 0.0258(11) 0.0493(14) 0.0000(10) -0.0055(12) -0.0131(10)
C23 0.0426(14) 0.0265(11) 0.0324(12) 0.0071(9) -0.0093(10) 0.0078(10)
C24 0.0296(11) 0.0215(9) 0.0276(10) -0.0018(8) -0.0039(9) 0.0075(8)
C25 0.0287(12) 0.0328(11) 0.0420(13) 0.0008(10) -0.0134(10) 0.0034(9)

loop_
_atom_type_symbol
_atom_type_description
_atom_type_scat_dispersion_real
_atom_type_scat_dispersion_imag
_atom_type_scat_source
C C 0.0033 0.0016 'International Tables Vol C Tables 4.2.6.8 and 6.1.1.4'
H H 0.0000 0.0000 'International Tables Vol C Tables 4.2.6.8 and 6.1.1.4'
N N 0.0061 0.0033 'International Tables Vol C Tables 4.2.6.8 and 6.1.1.4'
P P 0.1023 0.0942 'International Tables Vol C Tables 4.2.6.8 and 6.1.1.4'
Ni Ni 0.3393 1.1124 'International Tables Vol C Tables 4.2.6.8 and 6.1.1.4'

loop_
_geom_angle_atom_site_label_1
_geom_angle_atom_site_label_2
_geom_angle_atom_site_label_3
_geom_angle
_geom_angle_site_symmetry_1
N1 Ni1 P1 124.72(5) .
N1 Ni1 P3 110.92(5) .
P1 Ni1 P3 91.47(2) .
N1 Ni1 P2 105.91(5) .
P1 Ni1 P2 90.72(2) .
P3 Ni1 P2 133.05(2) .
C1 P1 C8 99.84(10) .
C1 P1 C2 101.57(9) .
C8 P1 C2 106.25(8) .
C1 P1 Ni1 130.35(7) .
C8 P1 Ni1 107.99(6) .
C2 P1 Ni1 108.65(6) .
C3 P2 C18 103.20(9) .
C3 P2 C15 101.68(8) .
C18 P2 C15 102.00(9) .
C3 P2 Ni1 106.82(6) .
C18 P2 Ni1 129.84(7) .
C15 P2 Ni1 109.94(6) .
C9 P3 C21 102.97(9) .
C9 P3 C24 98.21(9) .
C21 P3 C24 102.87(9) .
C9 P3 Ni1 106.50(6) .
C21 P3 Ni1 125.75(7) .
C24 P3 Ni1 116.42(6) .
N1 N1 Ni1 178.6(2) 7_544
C7 C2 C3 119.41(17) .
C7 C2 P1 124.74(16) .
C3 C2 P1 115.82(13) .
C4 C3 C2 118.61(18) .
C4 C3 P2 124.71(16) .
C2 C3 P2 116.59(13) .
C5 C4 C3 120.9(2) .
C6 C5 C4 120.23(19) .
C5 C6 C7 119.62(19) .
C6 C7 C2 121.2(2) .
C13 C8 C9 119.36(18) .
C13 C8 P1 124.46(16) .
C9 C8 P1 115.95(14) .
C10 C9 C8 118.75(18) .
C10 C9 P3 123.99(16) .
C8 C9 P3 117.16(14) .
C11 C10 C9 121.1(2) .
C10 C11 C12 119.8(2) .
C13 C12 C11 120.0(2) .
C12 C13 C8 120.9(2) .
C16 C15 C14 109.52(17) .
C16 C15 P2 117.35(14) .
C14 C15 P2 109.94(14) .
C19 C18 C17 110.56(18) .
C19 C18 P2 111.11(15) .
C17 C18 P2 108.83(14) .
C22 C21 C20 109.86(19) .
C22 C21 P3 108.51(14) .
C20 C21 P3 111.22(15) .
C25 C24 C23 109.74(18) .
C25 C24 P3 110.01(13) .
C23 C24 P3 111.84(15) .

loop_
_geom_bond_atom_site_label_1
_geom_bond_atom_site_label_2
_geom_bond_distance
_geom_bond_site_symmetry_2
Ni1 N1 1.8301(15) .
Ni1 P1 2.1168(5) .
Ni1 P3 2.1544(5) .
Ni1 P2 2.1627(5) .
P1 C1 1.840(2) .
P1 C8 1.849(2) .
P1 C2 1.8495(19) .
P2 C3 1.8528(19) .
P2 C18 1.860(2) .
P2 C15 1.8798(19) .
P3 C9 1.850(2) .
P3 C21 1.872(2) .
P3 C24 1.876(2) .
N1 N1 1.124(3) 7_544
C2 C7 1.396(3) .
C2 C3 1.409(3) .
C3 C4 1.400(3) .
C4 C5 1.390(3) .
C5 C6 1.381(3) .
C6 C7 1.386(3) .
C8 C13 1.398(3) .
C8 C9 1.405(3) .
C9 C10 1.401(3) .
C10 C11 1.384(3) .
C11 C12 1.386(3) .
C12 C13 1.381(3) .
C14 C15 1.531(3) .
C15 C16 1.529(3) .
C17 C18 1.541(3) .
C18 C19 1.529(3) .
C20 C21 1.529(3) .
C21 C22 1.529(3) .
C23 C24 1.529(3) .
C24 C25 1.528(3) .
